data_1518408
loop_
_publ_author_name
'Slater, Anna G.'
'Hu, Ya'
'Yang, Lixu'
'Argent, Stephen P.'
'Lewis, William'
'Blunt, Matthew O.'
'Champness, Neil R.'

_publ_section_title
;
 Thymine functionalised porphyrins, synthesis and heteromolecular
 surface-based self-assembly
;
_journal_issue 2
_journal_name_full 'Chem. Sci.'
_journal_page_first 1562
_journal_paper_doi 10.1039/C4SC03531C
_journal_volume 6
_journal_year 2015
_chemical_formula_moiety 'C80 H86 N6 O3, 3(C H Cl3)'
_chemical_formula_sum 'C86 H92 Cl18 N6 O3'
_chemical_formula_weight 1895.75
_chemical_name_systematic
;
 ?
;
_space_group_crystal_system triclinic
_space_group_IT_number 2
_space_group_name_Hall '-P 1'
_space_group_name_H-M_alt 'P -1'
_symmetry_space_group_name_Hall '-P 1'
_symmetry_space_group_name_H-M 'P -1'
_atom_sites_solution_hydrogens geom
_audit_creation_date 2014-07-04
_audit_creation_method
;
Olex2 1.2
(compiled 2014.06.27 svn.r2953 for OlexSys, GUI svn.r4855)
;
_audit_update_record
;
2014-11-14 deposited with the CCDC.
2014-12-11 downloaded from the CCDC.
;
_cell_angle_alpha 92.068(2)
_cell_angle_beta 110.731(3)
_cell_angle_gamma 99.280(3)
_cell_formula_units_Z 2
_cell_length_a 15.4721(5)
_cell_length_b 16.3717(5)
_cell_length_c 19.0278(6)
_cell_measurement_reflns_used 20679
_cell_measurement_temperature 120(2)
_cell_measurement_theta_max 75.3542
_cell_measurement_theta_min 3.1961
_cell_volume 4426.0(3)
_computing_cell_refinement
'CrysAlisPro, Agilent Technologies, Version 1.171.35.21 (release 20-01-2012 CrysAlis171 .NET) (compiled Jan 23 2012,18:06:46)'
_computing_data_collection
'CrysAlisPro, Agilent Technologies, Version 1.171.35.21 (release 20-01-2012 CrysAlis171 .NET) (compiled Jan 23 2012,18:06:46)'
_computing_data_reduction
'CrysAlisPro, Agilent Technologies, Version 1.171.35.21 (release 20-01-2012 CrysAlis171 .NET) (compiled Jan 23 2012,18:06:46)'
_computing_molecular_graphics 'Olex2 (Dolomanov et al., 2009)'
_computing_publication_material 'Olex2 (Dolomanov et al., 2009)'
_computing_structure_refinement 'ShelXL (Sheldrick, 2008)'
_diffrn_ambient_temperature 120(2)
_diffrn_detector_area_resol_mean 10.3613
_diffrn_measured_fraction_theta_full 0.976
_diffrn_measured_fraction_theta_max 0.999
_diffrn_measurement_details
;
  1 omega  -96.00  -69.00   1.0000   11.0000
omega____ theta____ kappa____ phi______ frames
    -      -43.7877  125.0000  -60.0000 27

  2 omega  -11.00   72.00   1.0000   11.0000
omega____ theta____ kappa____ phi______ frames
    -       43.7877  -77.0000  -30.0000 83

  3 omega   49.00  114.00   1.0000   11.0000
omega____ theta____ kappa____ phi______ frames
    -       43.7877   38.0000 -120.0000 65

  4 omega    9.00   64.00   1.0000   11.0000
omega____ theta____ kappa____ phi______ frames
    -       43.7877  -57.0000  120.0000 55

  5 omega   11.00  112.00   1.0000   11.0000
omega____ theta____ kappa____ phi______ frames
    -       43.7877   19.0000  150.0000 101

  6 omega   33.00   69.00   1.0000   44.0000
omega____ theta____ kappa____ phi______ frames
    -      105.8472  -30.0000 -180.0000 36

  7 omega   37.00   68.00   1.0000   44.0000
omega____ theta____ kappa____ phi______ frames
    -      105.8472  -45.0000  -60.0000 31

  8 omega  110.00  152.00   1.0000   44.0000
omega____ theta____ kappa____ phi______ frames
    -      105.8472   30.0000 -180.0000 42

  9 omega   32.00  146.00   1.0000   44.0000
omega____ theta____ kappa____ phi______ frames
    -      105.8472  -15.0000  -30.0000 114

 10 omega   38.00   89.00   1.0000   44.0000
omega____ theta____ kappa____ phi______ frames
    -      105.8472  -95.0000   90.0000 51

 11 omega   36.00   66.00   1.0000   44.0000
omega____ theta____ kappa____ phi______ frames
    -      105.8472  -45.0000  150.0000 30

 12 omega   35.00  101.00   1.0000   44.0000
omega____ theta____ kappa____ phi______ frames
    -      105.8472  -95.0000  -30.0000 66

 13 omega   48.00  136.00   1.0000   44.0000
omega____ theta____ kappa____ phi______ frames
    -      105.8472  -77.0000  150.0000 88

 14 omega   41.00   66.00   1.0000   44.0000
omega____ theta____ kappa____ phi______ frames
    -      105.8472  -30.0000  150.0000 25

 15 omega   40.00   75.00   1.0000   44.0000
omega____ theta____ kappa____ phi______ frames
    -      105.8472  -45.0000    0.0000 35

 16 omega   36.00   67.00   1.0000   44.0000
omega____ theta____ kappa____ phi______ frames
    -      105.8472  -30.0000  -60.0000 31

 17 omega   38.00  122.00   1.0000   44.0000
omega____ theta____ kappa____ phi______ frames
    -      105.8472 -125.0000  -30.0000 84

 18 omega   37.00   69.00   1.0000   44.0000
omega____ theta____ kappa____ phi______ frames
    -      105.8472  -30.0000 -150.0000 32

 19 omega   34.00   69.00   1.0000   44.0000
omega____ theta____ kappa____ phi______ frames
    -      105.8472  -30.0000   90.0000 35

 20 omega   55.00  121.00   1.0000   44.0000
omega____ theta____ kappa____ phi______ frames
    -      105.8472 -125.0000 -180.0000 66

 21 omega   47.00  109.00   1.0000   44.0000
omega____ theta____ kappa____ phi______ frames
    -      105.8472  -95.0000   30.0000 62

 22 omega   95.00  143.00   1.0000   44.0000
omega____ theta____ kappa____ phi______ frames
    -      105.8472   30.0000  -30.0000 48

 23 omega   38.00   77.00   1.0000   44.0000
omega____ theta____ kappa____ phi______ frames
    -      105.8472  -45.0000   60.0000 39

 24 omega   83.00  118.00   1.0000   44.0000
omega____ theta____ kappa____ phi______ frames
    -      105.8472   45.0000   30.0000 35

 25 omega   54.00  106.00   1.0000   44.0000
omega____ theta____ kappa____ phi______ frames
    -      105.8472 -125.0000  -90.0000 52

 26 omega   14.00  115.00   1.0000   11.0000
omega____ theta____ kappa____ phi______ frames
    -       43.7877   77.0000  150.0000 101

 27 omega   14.00  115.00   1.0000   11.0000
omega____ theta____ kappa____ phi______ frames
    -       43.7877   77.0000   60.0000 101

 28 omega   14.00  115.00   1.0000   11.0000
omega____ theta____ kappa____ phi______ frames
    -       43.7877   77.0000  -30.0000 101

 29 omega  -25.00   69.00   1.0000   11.0000
omega____ theta____ kappa____ phi______ frames
    -       43.7877  -57.0000   60.0000 94

 30 omega   19.00  112.00   1.0000   11.0000
omega____ theta____ kappa____ phi______ frames
    -       43.7877   57.0000  -90.0000 93

 31 omega   83.00  158.00   1.0000   44.0000
omega____ theta____ kappa____ phi______ frames
    -      105.8472   45.0000   60.0000 75

 32 omega   83.00  158.00   1.0000   44.0000
omega____ theta____ kappa____ phi______ frames
    -      105.8472   45.0000  120.0000 75

 33 omega   76.00  121.00   1.0000   44.0000
omega____ theta____ kappa____ phi______ frames
    -      105.8472   77.0000  150.0000 45

 34 omega   80.00  158.00   1.0000   44.0000
omega____ theta____ kappa____ phi______ frames
    -      105.8472   61.0000  -30.0000 78
;
_diffrn_measurement_device_type 'SuperNova, Single source at offset), Atlas'
_diffrn_measurement_method '\w scans'
_diffrn_orient_matrix_UB_11 0.0181544000
_diffrn_orient_matrix_UB_12 0.0092902000
_diffrn_orient_matrix_UB_13 0.0851492000
_diffrn_orient_matrix_UB_21 -0.0065554000
_diffrn_orient_matrix_UB_22 -0.0947800000
_diffrn_orient_matrix_UB_23 0.0014855000
_diffrn_orient_matrix_UB_31 0.1066259000
_diffrn_orient_matrix_UB_32 0.0107256000
_diffrn_orient_matrix_UB_33 0.0178532000
_diffrn_radiation_monochromator mirror
_diffrn_radiation_type CuK\a
_diffrn_radiation_wavelength 1.54184
_diffrn_reflns_av_R_equivalents 0.0793
_diffrn_reflns_av_unetI/netI 0.0538
_diffrn_reflns_Laue_measured_fraction_full 0.976
_diffrn_reflns_Laue_measured_fraction_max 0.999
_diffrn_reflns_limit_h_max 18
_diffrn_reflns_limit_h_min -17
_diffrn_reflns_limit_k_max 19
_diffrn_reflns_limit_k_min -19
_diffrn_reflns_limit_l_max 22
_diffrn_reflns_limit_l_min -22
_diffrn_reflns_number 52160
_diffrn_reflns_point_group_measured_fraction_full 0.976
_diffrn_reflns_point_group_measured_fraction_max 0.999
_diffrn_reflns_theta_full 67.684
_diffrn_reflns_theta_max 66.601
_diffrn_reflns_theta_min 3.199
_diffrn_source 'SuperNova (Cu) X-ray Source'
_diffrn_standards_number 0
_exptl_absorpt_coefficient_mu 5.516
_exptl_absorpt_correction_T_max 0.569
_exptl_absorpt_correction_T_min 0.157
_exptl_absorpt_correction_type gaussian
_exptl_absorpt_process_details
'CrysAlisPro, Agilent Technologies, Version 1.171.35.21 (release 20-01-2012 CrysAlis171 .NET) (compiled Jan 23 2012,18:06:46) Numerical absorption correction based on gaussian integration over a multifaceted crystal model'
_exptl_crystal_colour 'clear violet'
_exptl_crystal_colour_lustre clear
_exptl_crystal_colour_primary violet
_exptl_crystal_density_diffrn 1.422
_exptl_crystal_density_method 'not measured'
_exptl_crystal_description block
_exptl_crystal_F_000 1960
_exptl_crystal_size_max 0.6697
_exptl_crystal_size_mid 0.4973
_exptl_crystal_size_min 0.4106
_refine_diff_density_max 1.899
_refine_diff_density_min -1.323
_refine_diff_density_rms 0.130
_refine_ls_extinction_method none
_refine_ls_goodness_of_fit_ref 1.579
_refine_ls_hydrogen_treatment constr
_refine_ls_matrix_type full
_refine_ls_number_parameters 948
_refine_ls_number_reflns 15638
_refine_ls_number_restraints 1961
_refine_ls_restrained_S_all 1.589
_refine_ls_R_factor_all 0.1406
_refine_ls_R_factor_gt 0.1220
_refine_ls_shift/su_max 0.001
_refine_ls_shift/su_mean 0.000
_refine_ls_structure_factor_coef Fsqd
_refine_ls_weighting_details 'w=1/[\s^2^(Fo^2^)+(0.2000P)^2^] where P=(Fo^2^+2Fc^2^)/3'
_refine_ls_weighting_scheme calc
_refine_ls_wR_factor_gt 0.3579
_refine_ls_wR_factor_ref 0.3846
_reflns_Friedel_coverage 0.000
_reflns_number_gt 12017
_reflns_number_total 15638
_reflns_threshold_expression 'I > 2\s(I)'
_cod_data_source_file c4sc03531c2.cif
_cod_data_source_block porasa_sq
_cod_depositor_comments 'Adding full bibliography for 1518407--1518408.cif.'
_cod_database_code 1518408
_nottingham_internal_coll_name PORASA
_nottingham_internal_coll_number 11257
_nottingham_internal_coll_client AS/NRC
_nottingham_internal_coll_type CUSTOM
_nottingham_internal_coll_frame_method 'omega scans'
_nottingham_internal_coll_frame_time '11.0000, 44.0000'
_nottingham_internal_coll_frame_width 1.0000
_nottingham_internal_coll_user pczspa
_nottingham_internal_coll_date 29/05/2012
_nottingham_internal_coll_location NOTTS
_nottingham_internal_process_date 31/05/2012
_nottingham_internal_process_user pczspa
_nottingham_internal_solution_date 31/05/2012
_nottingham_internal_solution_user pczspa
_nottingham_internal_refinement_date 04/07/2014
_nottingham_internal_refinement_user pczspa
_nottingham_internal_self_validation_user pczspa
_platon_squeeze_void_probe_radius 1.20
_shelxl_version_number 2013-4
_chemical_oxdiff_formula 'C85 H94 N6 O4 Cl12'
_chemical_oxdiff_usercomment 'PORASA #11257 IN FOMBLIN FILM ON MICROMOUNT FOR AS/NRC'
_shelx_space_group_comment
;
The symmetry employed for this shelxl refinement is uniquely defined
by the following loop, which should always be used as a source of
symmetry information in preference to the above space-group names.
They are only intended as comments.
;
_reflns_odcompleteness_completeness 99.87
_reflns_odcompleteness_iscentric 1
_reflns_odcompleteness_theta 67.13
_olex2_refinement_description
;
1. Fixed Uiso
 At 1.2 times of:
  All C(H) groups, All N(H) groups
 At 1.5 times of:
  All C(H,H,H) groups
2. Restrained distances
 C85-C75 \\sim C81-C73 \\sim C65-C55 \\sim C61-C53 \\sim C45-C35 \\sim C41-C33
 with sigma of 0.02
3. Uiso/Uaniso restraints and constraints
All non-hydrogen atoms have similar U: within 2A with sigma of 0.01 and sigma
for terminal atoms of 0.02
4. Rigid body (RIGU) restrains
 All non-hydrogen atoms
 with sigma for 1-2 distances of 0.004 and sigma for 1-3 distances of 0.004
5. Same fragment restrains
{C41, C42, C43, C44}
{C41, C42, C44, C43}
{C41, C44, C43, C42}
as
{C45, C46, C47, C48}
{C41, C42, C43, C44}
{C41, C42, C44, C43}
{C41, C44, C43, C42}
as
{C61, C62, C63, C64}
{C41, C42, C43, C44}
{C41, C42, C44, C43}
{C41, C44, C43, C42}
as
{C65, C66, C67, C68}
{C41, C42, C43, C44}
{C41, C42, C44, C43}
{C41, C44, C43, C42}
as
{C81, C82, C83, C84}
{C41, C42, C43, C44}
{C41, C42, C44, C43}
{C41, C44, C43, C42}
as
{C85, C86, C87, C88}
{C1A, Cl2A, Cl3A, Cl4A}
{C1A, Cl2A, Cl3A, Cl4A}
{C1A, Cl4A, Cl3A, Cl2A}
as
{C1B, Cl2B, Cl3B, Cl4B}
{C1A, Cl2A, Cl3A, Cl4A}
{C1A, Cl2A, Cl3A, Cl4A}
{C1A, Cl4A, Cl3A, Cl2A}
as
{C1C, Cl2C, Cl3C, Cl4C}
{C1A, Cl2A, Cl3A, Cl4A}
{C1A, Cl2A, Cl3A, Cl4A}
{C1A, Cl4A, Cl3A, Cl2A}
as
{C1D, Cl2D, Cl3D, Cl4D}
6. Others
 Sof(C1D)=Sof(H1D)=Sof(Cl2D)=Sof(Cl3D)=Sof(Cl4D)=1-FVAR(1)
 Sof(C1C)=Sof(H1C)=Sof(Cl2C)=Sof(Cl3C)=Sof(Cl4C)=FVAR(1)
 Fixed Sof: H21(0.5) H22(0.5) H23(0.5) H24(0.5)
7.a Ternary CH refined with riding coordinates:
 C1A(H1A), C1B(H1B), C1C(H1C), C1D(H1D)
7.b Me refined with riding coordinates:
 C43(H43A,H43B,H43C), C42(H42A,H42B,H42C), C46(H46A,H46B,H46C), C47(H47A,H47B,
 H47C), C48(H48A,H48B,H48C), C62(H62A,H62B,H62C), C63(H63A,H63B,H63C), C64(H64A,
 H64B,H64C), C66(H66A,H66B,H66C), C67(H67A,H67B,H67C), C68(H68A,H68B,H68C),
 C82(H82A,H82B,H82C), C83(H83A,H83B,H83C), C84(H84A,H84B,H84C), C86(H86A,H86B,
 H86C), C87(H87A,H87B,H87C), C88(H88A,H88B,H88C), C9T(H9TA,H9TB,H9TC)
7.c Aromatic/amide H refined with riding coordinates:
 C2(H2), C3(H3), C7(H7), C8(H8), C12(H12), C13(H13), C17(H17), C18(H18),
 N21(H21), N22(H22), N23(H23), N24(H24), C32(H32), C34(H34), C36(H36), C52(H52),
  C54(H54), C56(H56), C72(H72), C74(H74), C76(H76), C92(H92), C93(H93),
 C95(H95), C96(H96), C6T(H6T), C13T(H13T), C14T(H14T), C15T(H15T), C16T(H16T),
 C17T(H17T)
7.d Idealised Me refined as rotating group:
 C44(H44A,H44B,H44C)
;
_olex2_exptl_crystal_mounting_method 'micromount in fomblin'
_olex2_submission_special_instructions 'No special instructions were received'

loop_
_space_group_symop_operation_xyz
'x, y, z'
'-x, -y, -z'

loop_
_atom_site_label
_atom_site_type_symbol
_atom_site_fract_x
_atom_site_fract_y
_atom_site_fract_z
_atom_site_U_iso_or_equiv
_atom_site_adp_type
_atom_site_occupancy
_atom_site_site_symmetry_order
_atom_site_calc_flag
_atom_site_refinement_flags_posn
_atom_site_refinement_flags_occupancy
_atom_site_disorder_assembly
_atom_site_disorder_group
C1 C 0.4454(3) -0.0863(2) 0.6814(2) 0.0302(7) Uani 1 1 d . . . .
C2 C 0.4899(3) -0.1332(2) 0.6425(2) 0.0326(8) Uani 1 1 d . . . .
H2 H 0.4748 -0.1916 0.6290 0.039 Uiso 1 1 calc R . . .
C3 C 0.5567(3) -0.0789(2) 0.6288(2) 0.0312(8) Uani 1 1 d . . . .
H3 H 0.5968 -0.0915 0.6036 0.037 Uiso 1 1 calc R . . .
C4 C 0.5544(3) 0.0025(2) 0.66052(19) 0.0295(7) Uani 1 1 d . . . .
C5 C 0.6177(3) 0.0747(2) 0.6610(2) 0.0296(7) Uani 1 1 d . . . .
C6 C 0.6253(3) 0.1532(2) 0.6969(2) 0.0306(7) Uani 1 1 d . . . .
C7 C 0.6893(3) 0.2274(2) 0.6952(2) 0.0356(8) Uani 1 1 d . . . .
H7 H 0.7347 0.2309 0.6718 0.043 Uiso 1 1 calc R . . .
C8 C 0.6725(3) 0.2908(2) 0.7331(2) 0.0373(8) Uani 1 1 d . . . .
H8 H 0.7041 0.3471 0.7412 0.045 Uiso 1 1 calc R . . .
C9 C 0.5987(3) 0.2583(2) 0.7589(2) 0.0326(8) Uani 1 1 d . . . .
C10 C 0.5595(3) 0.3046(2) 0.7999(2) 0.0319(8) Uani 1 1 d . . . .
C11 C 0.4914(3) 0.2696(2) 0.8285(2) 0.0322(8) Uani 1 1 d . . . .
C12 C 0.4529(3) 0.3158(2) 0.8730(2) 0.0354(8) Uani 1 1 d . . . .
H12 H 0.4681 0.3741 0.8872 0.042 Uiso 1 1 calc R . . .
C13 C 0.3907(3) 0.2591(3) 0.8903(2) 0.0379(8) Uani 1 1 d . . . .
H13 H 0.3546 0.2701 0.9196 0.045 Uiso 1 1 calc R . . .
C14 C 0.3903(3) 0.1786(2) 0.8555(2) 0.0335(8) Uani 1 1 d . . . .
C15 C 0.3304(3) 0.1062(2) 0.8589(2) 0.0335(8) Uani 1 1 d . . . .
C16 C 0.3205(3) 0.0279(2) 0.8208(2) 0.0338(8) Uani 1 1 d . . . .
C17 C 0.2559(3) -0.0455(3) 0.8222(2) 0.0382(8) Uani 1 1 d . . . .
H17 H 0.2137 -0.0493 0.8485 0.046 Uiso 1 1 calc R . . .
C18 C 0.2664(3) -0.1082(3) 0.7789(2) 0.0376(8) Uani 1 1 d . . . .
H18 H 0.2321 -0.1636 0.7688 0.045 Uiso 1 1 calc R . . .
C19 C 0.3390(3) -0.0753(2) 0.7513(2) 0.0330(8) Uani 1 1 d . . . .
C20 C 0.3748(3) -0.1202(2) 0.7075(2) 0.0305(7) Uani 1 1 d . . . .
N21 N 0.4869(2) -0.00336(18) 0.69123(16) 0.0285(6) Uani 1 1 d . . . .
H21 H 0.4724 0.0378 0.7132 0.034 Uiso 0.5 1 calc R P A 1
N22 N 0.5726(2) 0.17470(19) 0.73651(17) 0.0315(7) Uani 1 1 d . . . .
H22 H 0.5291 0.1404 0.7461 0.038 Uiso 0.5 1 calc R P B 2
N23 N 0.4516(2) 0.1867(2) 0.81881(18) 0.0330(7) Uani 1 1 d . . . .
H23 H 0.4636 0.1466 0.7937 0.040 Uiso 0.5 1 calc R P C 1
N24 N 0.3686(2) 0.0079(2) 0.77683(18) 0.0322(7) Uani 1 1 d . . . .
H24 H 0.4113 0.0424 0.7665 0.039 Uiso 0.5 1 calc R P D 2
C31 C 0.5943(3) 0.3964(2) 0.8122(2) 0.0306(7) Uani 1 1 d . . . .
C32 C 0.5837(3) 0.4419(2) 0.7490(2) 0.0317(8) Uani 1 1 d . . . .
H32 H 0.5518 0.4138 0.6997 0.038 Uiso 1 1 calc R . . .
C33 C 0.6184(3) 0.5259(2) 0.7570(2) 0.0317(8) Uani 1 1 d . . . .
C34 C 0.6634(3) 0.5661(2) 0.8310(2) 0.0337(8) Uani 1 1 d . . . .
H34 H 0.6872 0.6242 0.8376 0.040 Uiso 1 1 calc R . . .
C35 C 0.6741(3) 0.5232(2) 0.8946(2) 0.0339(8) Uani 1 1 d . . . .
C36 C 0.6399(3) 0.4382(2) 0.8836(2) 0.0336(8) Uani 1 1 d . . . .
H36 H 0.6480 0.4078 0.9263 0.040 Uiso 1 1 calc R . . .
C41 C 0.6121(3) 0.5756(2) 0.6887(2) 0.0373(8) Uani 1 1 d . . . .
C44 C 0.5621(4) 0.6483(3) 0.6913(3) 0.0547(12) Uani 1 1 d . . . .
H44A H 0.4989 0.6270 0.6906 0.082 Uiso 1 1 calc GR . . .
H44B H 0.5575 0.6792 0.6473 0.082 Uiso 1 1 calc GR . . .
H44C H 0.5980 0.6854 0.7376 0.082 Uiso 1 1 calc GR . . .
C43 C 0.7100(4) 0.6092(4) 0.6911(3) 0.0606(13) Uani 1 1 d . . . .
H43A H 0.7472 0.6410 0.7402 0.091 Uiso 1 1 calc R . . .
H43B H 0.7063 0.6457 0.6508 0.091 Uiso 1 1 calc R . . .
H43C H 0.7400 0.5629 0.6840 0.091 Uiso 1 1 calc R . . .
C42 C 0.5566(5) 0.5221(3) 0.6143(3) 0.0623(15) Uani 1 1 d . . . .
H42A H 0.5882 0.4758 0.6103 0.094 Uiso 1 1 calc R . . .
H42B H 0.5529 0.5559 0.5722 0.094 Uiso 1 1 calc R . . .
H42C H 0.4930 0.5001 0.6125 0.094 Uiso 1 1 calc R . . .
C45 C 0.7203(3) 0.5672(3) 0.9754(2) 0.0433(9) Uani 1 1 d . . . .
C46 C 0.7543(5) 0.6605(3) 0.9769(3) 0.0655(15) Uani 1 1 d . . . .
H46A H 0.8013 0.6692 0.9530 0.098 Uiso 1 1 calc R . . .
H46B H 0.7826 0.6856 1.0294 0.098 Uiso 1 1 calc R . . .
H46C H 0.7009 0.6864 0.9493 0.098 Uiso 1 1 calc R . . .
C47 C 0.8035(3) 0.5271(3) 1.0205(3) 0.0538(12) Uani 1 1 d . . . .
H47A H 0.7864 0.4665 1.0086 0.081 Uiso 1 1 calc R . . .
H47B H 0.8192 0.5409 1.0747 0.081 Uiso 1 1 calc R . . .
H47C H 0.8581 0.5481 1.0072 0.081 Uiso 1 1 calc R . . .
C48 C 0.6471(4) 0.5567(3) 1.0131(2) 0.0486(10) Uani 1 1 d . . . .
H48A H 0.5998 0.5908 0.9904 0.073 Uiso 1 1 calc R . . .
H48B H 0.6783 0.5743 1.0673 0.073 Uiso 1 1 calc R . . .
H48C H 0.6165 0.4981 1.0057 0.073 Uiso 1 1 calc R . . .
C51 C 0.2728(3) 0.1110(3) 0.9065(2) 0.0365(8) Uani 1 1 d . . . .
C52 C 0.1792(3) 0.1180(3) 0.8757(2) 0.0458(10) Uani 1 1 d . . . .
H52 H 0.1510 0.1214 0.8229 0.055 Uiso 1 1 calc R . . .
C53 C 0.1250(3) 0.1202(3) 0.9211(2) 0.0492(10) Uani 1 1 d . . . .
C54 C 0.1691(3) 0.1176(3) 0.9986(2) 0.0403(9) Uani 1 1 d . . . .
H54 H 0.1335 0.1194 1.0301 0.048 Uiso 1 1 calc R . . .
C55 C 0.2629(3) 0.1126(3) 1.0308(2) 0.0402(9) Uani 1 1 d . . . .
C56 C 0.3141(3) 0.1084(3) 0.9840(2) 0.0374(9) Uani 1 1 d . . . .
H56 H 0.3784 0.1038 1.0054 0.045 Uiso 1 1 calc R . . .
C61 C 0.0198(3) 0.1206(4) 0.8851(3) 0.0710(15) Uani 1 1 d . . . .
C62 C 0.0036(4) 0.1850(5) 0.8296(5) 0.0814(19) Uani 1 1 d . . . .
H62A H 0.0291 0.2407 0.8569 0.122 Uiso 1 1 calc R . . .
H62B H -0.0640 0.1800 0.8016 0.122 Uiso 1 1 calc R . . .
H62C H 0.0352 0.1763 0.7943 0.122 Uiso 1 1 calc R . . .
C63 C -0.0275(5) 0.1246(7) 0.9426(5) 0.106(3) Uani 1 1 d . . . .
H63A H -0.0267 0.0730 0.9672 0.160 Uiso 1 1 calc R . . .
H63B H -0.0927 0.1314 0.9169 0.160 Uiso 1 1 calc R . . .
H63C H 0.0064 0.1720 0.9807 0.160 Uiso 1 1 calc R . . .
C64 C -0.0295(4) 0.0339(5) 0.8374(4) 0.087(2) Uani 1 1 d . . . .
H64A H 0.0035 0.0219 0.8039 0.131 Uiso 1 1 calc R . . .
H64B H -0.0951 0.0357 0.8072 0.131 Uiso 1 1 calc R . . .
H64C H -0.0274 -0.0097 0.8716 0.131 Uiso 1 1 calc R . . .
C65 C 0.3110(3) 0.1097(3) 1.1166(2) 0.0566(12) Uani 1 1 d . . . .
C66 C 0.2537(5) 0.1414(6) 1.1598(3) 0.092(2) Uani 1 1 d . . . .
H66A H 0.2278 0.1888 1.1366 0.139 Uiso 1 1 calc R . . .
H66B H 0.2947 0.1587 1.2126 0.139 Uiso 1 1 calc R . . .
H66C H 0.2022 0.0967 1.1579 0.139 Uiso 1 1 calc R . . .
C67 C 0.3214(7) 0.0225(5) 1.1326(4) 0.103(3) Uani 1 1 d . . . .
H67A H 0.2590 -0.0129 1.1173 0.155 Uiso 1 1 calc R . . .
H67B H 0.3553 0.0212 1.1867 0.155 Uiso 1 1 calc R . . .
H67C H 0.3567 0.0019 1.1041 0.155 Uiso 1 1 calc R . . .
C68 C 0.4068(4) 0.1673(4) 1.1465(3) 0.0653(15) Uani 1 1 d . . . .
H68A H 0.4471 0.1492 1.1216 0.098 Uiso 1 1 calc R . . .
H68B H 0.4359 0.1653 1.2011 0.098 Uiso 1 1 calc R . . .
H68C H 0.3989 0.2243 1.1360 0.098 Uiso 1 1 calc R . . .
C71 C 0.3397(3) -0.2121(2) 0.6894(2) 0.0339(8) Uani 1 1 d . . . .
C72 C 0.3545(3) -0.2636(3) 0.7479(2) 0.0373(9) Uani 1 1 d . . . .
H72 H 0.3827 -0.2397 0.7989 0.045 Uiso 1 1 calc R . . .
C73 C 0.3283(3) -0.3498(3) 0.7320(3) 0.0441(10) Uani 1 1 d . . . .
C74 C 0.2863(3) -0.3825(3) 0.6573(3) 0.0448(10) Uani 1 1 d . . . .
H74 H 0.2674 -0.4412 0.6463 0.054 Uiso 1 1 calc R . . .
C75 C 0.2704(3) -0.3336(2) 0.5972(3) 0.0390(9) Uani 1 1 d . . . .
C76 C 0.2973(3) -0.2474(2) 0.6149(2) 0.0338(8) Uani 1 1 d . . . .
H76 H 0.2865 -0.2122 0.5752 0.041 Uiso 1 1 calc R . . .
C81 C 0.3424(3) -0.4067(3) 0.7967(3) 0.0571(12) Uani 1 1 d . . . .
C82 C 0.4059(6) -0.3596(5) 0.8735(4) 0.113(3) Uani 1 1 d . . . .
H82A H 0.4696 -0.3419 0.8736 0.169 Uiso 1 1 calc R . . .
H82B H 0.4078 -0.3961 0.9134 0.169 Uiso 1 1 calc R . . .
H82C H 0.3808 -0.3106 0.8823 0.169 Uiso 1 1 calc R . . .
C83 C 0.2480(4) -0.4406(3) 0.8013(3) 0.0569(12) Uani 1 1 d . . . .
H83A H 0.2319 -0.4000 0.8315 0.085 Uiso 1 1 calc R . . .
H83B H 0.2510 -0.4927 0.8251 0.085 Uiso 1 1 calc R . . .
H83C H 0.1999 -0.4510 0.7503 0.085 Uiso 1 1 calc R . . .
C84 C 0.3836(6) -0.4798(5) 0.7815(5) 0.099(2) Uani 1 1 d . . . .
H84A H 0.3417 -0.5113 0.7334 0.149 Uiso 1 1 calc R . . .
H84B H 0.3904 -0.5159 0.8223 0.149 Uiso 1 1 calc R . . .
H84C H 0.4454 -0.4597 0.7787 0.149 Uiso 1 1 calc R . . .
C85 C 0.2255(3) -0.3745(3) 0.5154(3) 0.0476(10) Uani 1 1 d . . . .
C86 C 0.1232(3) -0.4129(3) 0.4993(3) 0.0566(12) Uani 1 1 d . . . .
H86A H 0.1203 -0.4620 0.5270 0.085 Uiso 1 1 calc R . . .
H86B H 0.0909 -0.4294 0.4450 0.085 Uiso 1 1 calc R . . .
H86C H 0.0924 -0.3721 0.5155 0.085 Uiso 1 1 calc R . . .
C87 C 0.2779(4) -0.4423(4) 0.5056(4) 0.0679(15) Uani 1 1 d . . . .
H87A H 0.3344 -0.4174 0.4964 0.102 Uiso 1 1 calc R . . .
H87B H 0.2370 -0.4823 0.4626 0.102 Uiso 1 1 calc R . . .
H87C H 0.2960 -0.4710 0.5515 0.102 Uiso 1 1 calc R . . .
C88 C 0.2265(4) -0.3117(3) 0.4583(3) 0.0608(13) Uani 1 1 d . . . .
H88A H 0.1831 -0.2742 0.4582 0.091 Uiso 1 1 calc R . . .
H88B H 0.2068 -0.3413 0.4079 0.091 Uiso 1 1 calc R . . .
H88C H 0.2903 -0.2794 0.4722 0.091 Uiso 1 1 calc R . . .
C91 C 0.6813(3) 0.0688(2) 0.6192(2) 0.0285(7) Uani 1 1 d . . . .
C92 C 0.6456(3) 0.0579(2) 0.5403(2) 0.0333(8) Uani 1 1 d . . . .
H92 H 0.5799 0.0522 0.5136 0.040 Uiso 1 1 calc R . . .
C93 C 0.7046(3) 0.0555(3) 0.5011(2) 0.0343(8) Uani 1 1 d . . . .
H93 H 0.6797 0.0485 0.4474 0.041 Uiso 1 1 calc R . . .
C94 C 0.8005(3) 0.0631(2) 0.5397(2) 0.0285(7) Uani 1 1 d . . . .
C95 C 0.8377(3) 0.0741(3) 0.6180(2) 0.0374(8) Uani 1 1 d . . . .
H95 H 0.9035 0.0797 0.6446 0.045 Uiso 1 1 calc R . . .
C96 C 0.7782(3) 0.0766(3) 0.6562(2) 0.0379(9) Uani 1 1 d . . . .
H96 H 0.8036 0.0840 0.7099 0.045 Uiso 1 1 calc R . . .
N1T N 0.8600(2) 0.05959(19) 0.49715(17) 0.0303(6) Uani 1 1 d . . . .
C2T C 0.9321(3) 0.1272(2) 0.5068(2) 0.0327(8) Uani 1 1 d . . . .
N3T N 0.9806(2) 0.1206(2) 0.45882(19) 0.0340(7) Uani 1 1 d . . . .
C4T C 0.9646(3) 0.0557(2) 0.4036(2) 0.0337(8) Uani 1 1 d . . . .
C5T C 0.8872(3) -0.0113(2) 0.3965(2) 0.0317(8) Uani 1 1 d . . . .
C6T C 0.8404(3) -0.0061(2) 0.4428(2) 0.0289(7) Uani 1 1 d . . . .
H6T H 0.7902 -0.0504 0.4382 0.035 Uiso 1 1 calc R . . .
O7T O 0.9515(2) 0.18761(18) 0.55176(16) 0.0423(7) Uani 1 1 d . . . .
O8T O 1.0155(2) 0.0588(2) 0.3673(2) 0.0477(7) Uani 1 1 d . . . .
C9T C 0.8644(3) -0.0834(3) 0.3379(2) 0.0407(9) Uani 1 1 d . . . .
H9TA H 0.8203 -0.0711 0.2898 0.061 Uiso 1 1 calc R . . .
H9TB H 0.8358 -0.1334 0.3542 0.061 Uiso 1 1 calc R . . .
H9TC H 0.9223 -0.0928 0.3315 0.061 Uiso 1 1 calc R . . .
C10T C 1.0574(3) 0.1918(3) 0.4676(2) 0.0391(9) Uani 1 1 d . . . .
O11T O 1.1331(2) 0.1923(2) 0.5138(2) 0.0565(9) Uani 1 1 d . . . .
C12T C 1.0303(3) 0.2553(2) 0.4156(2) 0.0348(8) Uani 1 1 d . . . .
C13T C 0.9381(3) 0.2544(3) 0.3702(3) 0.0416(9) Uani 1 1 d . . . .
H13T H 0.8898 0.2110 0.3714 0.050 Uiso 1 1 calc R . . .
C14T C 0.9155(3) 0.3164(3) 0.3231(3) 0.0473(10) Uani 1 1 d . . . .
H14T H 0.8519 0.3157 0.2922 0.057 Uiso 1 1 calc R . . .
C15T C 0.9857(3) 0.3795(3) 0.3209(3) 0.0496(11) Uani 1 1 d . . . .
H15T H 0.9704 0.4221 0.2886 0.060 Uiso 1 1 calc R . . .
C16T C 1.0779(3) 0.3798(3) 0.3660(3) 0.0463(10) Uani 1 1 d . . . .
H16T H 1.1261 0.4227 0.3641 0.056 Uiso 1 1 calc R . . .
C17T C 1.1012(3) 0.3192(3) 0.4135(2) 0.0406(9) Uani 1 1 d . . . .
H17T H 1.1649 0.3205 0.4447 0.049 Uiso 1 1 calc R . . .
C1A C 0.8769(7) 0.4808(6) 0.8396(4) 0.108(2) Uani 1 1 d . . . .
H1A H 0.8115 0.4881 0.8325 0.129 Uiso 1 1 calc R . . .
Cl4A Cl 0.9056(3) 0.4021(2) 0.90087(18) 0.1489(12) Uani 1 1 d . . . .
Cl3A Cl 0.9514(3) 0.5743(2) 0.8776(2) 0.1624(14) Uani 1 1 d . . . .
Cl2A Cl 0.87869(16) 0.44883(14) 0.75154(13) 0.0970(6) Uani 1 1 d . . . .
C1B C 0.1065(4) 0.3226(3) 0.6735(3) 0.0689(15) Uani 1 1 d . . . .
H1B H 0.0685 0.2684 0.6447 0.083 Uiso 1 1 calc R . . .
Cl2B Cl 0.13472(14) 0.38669(9) 0.60978(8) 0.0819(5) Uani 1 1 d . . . .
Cl3B Cl 0.03848(13) 0.36791(12) 0.71411(11) 0.0891(6) Uani 1 1 d . . . .
Cl4B Cl 0.20808(12) 0.30218(8) 0.74368(9) 0.0783(5) Uani 1 1 d . . . .
C1C C 0.3570(6) 0.2400(5) 0.5452(5) 0.0435(18) Uani 0.483(4) 1 d . P E 1
H1C H 0.3002 0.2093 0.5030 0.052 Uiso 0.483(4) 1 calc R P E 1
Cl2C Cl 0.3549(2) 0.3469(2) 0.5470(3) 0.0925(14) Uani 0.483(4) 1 d . P E 1
Cl3C Cl 0.3579(2) 0.2038(3) 0.62965(18) 0.0859(13) Uani 0.483(4) 1 d . P E 1
Cl4C Cl 0.4588(3) 0.2243(4) 0.5294(2) 0.1003(15) Uani 0.483(4) 1 d . P E 1
C1D C 0.4312(8) 0.2426(6) 0.5818(6) 0.078(3) Uani 0.517(4) 1 d . P E 2
H1D H 0.4913 0.2480 0.6263 0.093 Uiso 0.517(4) 1 calc R P E 2
Cl2D Cl 0.4559(5) 0.2901(3) 0.5106(2) 0.131(2) Uani 0.517(4) 1 d . P E 2
Cl3D Cl 0.3872(2) 0.13937(18) 0.5549(3) 0.0914(13) Uani 0.517(4) 1 d . P E 2
Cl4D Cl 0.3556(2) 0.2974(3) 0.6079(3) 0.122(2) Uani 0.517(4) 1 d . P E 2

loop_
_atom_site_aniso_label
_atom_site_aniso_U_11
_atom_site_aniso_U_22
_atom_site_aniso_U_33
_atom_site_aniso_U_23
_atom_site_aniso_U_13
_atom_site_aniso_U_12
C1 0.0295(16) 0.0284(15) 0.0248(15) 0.0064(12) 0.0012(13) 0.0032(13)
C2 0.0373(18) 0.0293(16) 0.0263(16) 0.0055(13) 0.0054(14) 0.0064(14)
C3 0.0356(17) 0.0319(16) 0.0228(15) 0.0038(13) 0.0061(14) 0.0071(14)
C4 0.0321(16) 0.0300(15) 0.0228(15) 0.0057(12) 0.0052(13) 0.0060(13)
C5 0.0300(16) 0.0322(16) 0.0232(15) 0.0066(12) 0.0046(13) 0.0074(13)
C6 0.0312(16) 0.0310(16) 0.0271(16) 0.0070(12) 0.0082(14) 0.0032(13)
C7 0.0380(18) 0.0342(17) 0.0367(19) 0.0062(14) 0.0178(16) 0.0021(15)
C8 0.0368(18) 0.0327(17) 0.043(2) 0.0035(15) 0.0181(16) -0.0005(15)
C9 0.0343(17) 0.0313(16) 0.0303(17) 0.0047(13) 0.0113(14) 0.0014(13)
C10 0.0365(17) 0.0320(16) 0.0269(16) 0.0050(13) 0.0114(14) 0.0054(14)
C11 0.0360(17) 0.0316(16) 0.0283(16) 0.0054(13) 0.0112(14) 0.0053(14)
C12 0.0402(19) 0.0344(17) 0.0338(18) 0.0040(14) 0.0165(16) 0.0061(15)
C13 0.044(2) 0.0401(18) 0.0320(18) 0.0032(14) 0.0174(16) 0.0057(16)
C14 0.0337(17) 0.0383(17) 0.0265(16) 0.0048(13) 0.0088(14) 0.0058(14)
C15 0.0322(17) 0.0394(17) 0.0248(16) 0.0059(13) 0.0064(14) 0.0041(14)
C16 0.0320(17) 0.0380(17) 0.0271(16) 0.0067(13) 0.0062(14) 0.0045(14)
C17 0.0366(18) 0.0409(18) 0.0360(19) 0.0057(15) 0.0146(16) 0.0006(15)
C18 0.0340(18) 0.0392(18) 0.0369(19) 0.0063(15) 0.0123(16) 0.0006(15)
C19 0.0302(16) 0.0323(16) 0.0292(16) 0.0071(13) 0.0038(14) 0.0009(13)
C20 0.0281(16) 0.0314(16) 0.0263(16) 0.0076(12) 0.0031(13) 0.0042(13)
N21 0.0297(14) 0.0266(13) 0.0254(14) 0.0076(11) 0.0057(12) 0.0039(11)
N22 0.0326(15) 0.0294(14) 0.0299(15) 0.0043(11) 0.0097(12) 0.0019(12)
N23 0.0348(15) 0.0340(15) 0.0311(15) 0.0064(12) 0.0135(13) 0.0044(12)
N24 0.0318(15) 0.0331(14) 0.0297(15) 0.0059(11) 0.0095(12) 0.0041(12)
C31 0.0339(17) 0.0304(16) 0.0301(16) 0.0051(13) 0.0146(14) 0.0063(13)
C32 0.0361(18) 0.0327(16) 0.0270(16) 0.0023(13) 0.0128(14) 0.0054(14)
C33 0.0346(17) 0.0347(16) 0.0296(17) 0.0069(13) 0.0151(14) 0.0084(14)
C34 0.0401(19) 0.0294(16) 0.0307(17) 0.0036(13) 0.0132(15) 0.0028(15)
C35 0.0391(18) 0.0359(17) 0.0269(16) 0.0031(13) 0.0126(14) 0.0062(15)
C36 0.0382(18) 0.0372(17) 0.0277(16) 0.0068(13) 0.0143(15) 0.0075(15)
C41 0.048(2) 0.0349(17) 0.0318(18) 0.0093(14) 0.0171(16) 0.0075(16)
C44 0.075(3) 0.057(3) 0.042(2) 0.020(2) 0.024(2) 0.029(2)
C43 0.055(3) 0.079(3) 0.054(3) 0.033(3) 0.026(2) 0.011(2)
C42 0.102(4) 0.046(2) 0.033(2) 0.0113(18) 0.021(2) 0.005(3)
C45 0.055(2) 0.041(2) 0.0261(17) 0.0015(15) 0.0073(17) 0.0067(17)
C46 0.101(4) 0.045(2) 0.033(2) -0.0059(18) 0.012(3) -0.003(2)
C47 0.050(2) 0.065(3) 0.034(2) -0.0024(19) 0.0020(19) 0.009(2)
C48 0.064(3) 0.053(2) 0.030(2) 0.0020(17) 0.0156(19) 0.018(2)
C51 0.0371(17) 0.0411(19) 0.0268(16) 0.0024(14) 0.0095(14) 0.0003(15)
C52 0.0373(19) 0.073(3) 0.0196(16) -0.0016(17) 0.0045(15) 0.0033(18)
C53 0.0352(19) 0.078(3) 0.0279(18) -0.0028(18) 0.0071(15) 0.0039(18)
C54 0.0358(18) 0.054(2) 0.0261(17) -0.0002(15) 0.0118(15) -0.0056(16)
C55 0.0360(18) 0.051(2) 0.0253(17) 0.0094(15) 0.0076(14) -0.0066(16)
C56 0.0316(17) 0.047(2) 0.0283(17) 0.0120(15) 0.0074(14) -0.0005(15)
C61 0.040(2) 0.125(4) 0.045(2) 0.013(3) 0.010(2) 0.015(2)
C62 0.044(3) 0.092(4) 0.101(4) 0.020(3) 0.012(3) 0.021(3)
C63 0.064(4) 0.174(8) 0.087(4) 0.023(5) 0.030(3) 0.031(4)
C64 0.049(3) 0.107(4) 0.081(4) 0.024(3) 0.000(3) -0.006(3)
C65 0.045(2) 0.089(3) 0.0271(19) 0.0224(19) 0.0073(17) -0.002(2)
C66 0.061(3) 0.176(7) 0.035(3) 0.007(3) 0.017(2) 0.008(4)
C67 0.119(6) 0.096(4) 0.068(4) 0.046(3) 0.004(4) 0.008(4)
C68 0.048(2) 0.099(4) 0.035(2) 0.005(2) 0.005(2) 0.000(3)
C71 0.0285(16) 0.0301(16) 0.0388(18) 0.0099(14) 0.0069(15) 0.0043(13)
C72 0.0267(17) 0.0406(18) 0.0405(19) 0.0204(15) 0.0069(15) 0.0037(14)
C73 0.0309(18) 0.0400(19) 0.057(2) 0.0253(16) 0.0097(17) 0.0049(15)
C74 0.0328(18) 0.0296(17) 0.065(2) 0.0149(16) 0.0096(18) 0.0015(15)
C75 0.0344(18) 0.0277(16) 0.051(2) 0.0041(14) 0.0124(16) 0.0028(14)
C76 0.0354(18) 0.0274(16) 0.0348(18) 0.0072(13) 0.0095(15) 0.0027(14)
C81 0.039(2) 0.051(2) 0.073(3) 0.041(2) 0.008(2) 0.0059(18)
C82 0.111(5) 0.088(4) 0.083(4) 0.059(3) -0.018(4) -0.027(4)
C83 0.059(3) 0.058(3) 0.056(3) 0.030(2) 0.021(2) 0.013(2)
C84 0.102(5) 0.092(4) 0.149(6) 0.087(4) 0.075(5) 0.056(4)
C85 0.048(2) 0.0344(18) 0.052(2) -0.0045(16) 0.0127(18) -0.0013(16)
C86 0.049(2) 0.051(3) 0.055(3) -0.002(2) 0.008(2) -0.002(2)
C87 0.056(3) 0.058(3) 0.078(4) -0.023(3) 0.015(3) 0.006(2)
C88 0.078(3) 0.051(2) 0.044(2) -0.0065(19) 0.019(2) -0.005(2)
C91 0.0291(16) 0.0300(16) 0.0248(15) 0.0048(12) 0.0077(13) 0.0058(13)
C92 0.0271(16) 0.0430(19) 0.0252(16) 0.0081(14) 0.0045(13) 0.0041(14)
C93 0.0299(16) 0.0445(19) 0.0232(16) 0.0087(14) 0.0044(14) 0.0028(14)
C94 0.0307(16) 0.0281(15) 0.0249(15) 0.0034(12) 0.0089(13) 0.0036(13)
C95 0.0302(17) 0.052(2) 0.0272(17) 0.0030(15) 0.0053(14) 0.0127(16)
C96 0.0346(18) 0.055(2) 0.0209(16) 0.0025(15) 0.0040(14) 0.0130(16)
N1T 0.0297(14) 0.0304(14) 0.0275(14) 0.0033(11) 0.0084(12) 0.0017(11)
C2T 0.0292(16) 0.0340(17) 0.0300(16) 0.0061(13) 0.0062(14) 0.0021(14)
N3T 0.0276(14) 0.0352(15) 0.0349(15) 0.0082(12) 0.0069(12) 0.0032(12)
C4T 0.0333(17) 0.0365(17) 0.0339(17) 0.0127(14) 0.0123(15) 0.0115(14)
C5T 0.0325(17) 0.0350(17) 0.0263(16) 0.0067(13) 0.0087(14) 0.0069(14)
C6T 0.0293(16) 0.0303(16) 0.0256(16) 0.0047(12) 0.0088(13) 0.0038(13)
O7T 0.0441(15) 0.0371(14) 0.0375(15) -0.0033(11) 0.0102(13) -0.0033(12)
O8T 0.0492(17) 0.0482(16) 0.0598(19) 0.0148(14) 0.0349(16) 0.0117(14)
C9T 0.048(2) 0.047(2) 0.0287(18) 0.0024(16) 0.0149(17) 0.0104(18)
C10T 0.0302(17) 0.0391(18) 0.043(2) 0.0108(16) 0.0101(16) 0.0002(15)
O11T 0.0338(15) 0.0596(19) 0.062(2) 0.0275(16) 0.0026(15) -0.0003(14)
C12T 0.0324(17) 0.0337(17) 0.0354(18) 0.0047(14) 0.0102(15) 0.0031(14)
C13T 0.0344(18) 0.0376(19) 0.049(2) 0.0116(16) 0.0129(17) 0.0014(15)
C14T 0.0353(19) 0.046(2) 0.057(2) 0.0201(19) 0.0109(18) 0.0088(17)
C15T 0.049(2) 0.042(2) 0.059(3) 0.0193(18) 0.019(2) 0.0057(17)
C16T 0.044(2) 0.042(2) 0.052(2) 0.0109(17) 0.0199(18) -0.0030(17)
C17T 0.0350(18) 0.0393(19) 0.042(2) 0.0066(16) 0.0109(16) -0.0006(15)
C1A 0.108(5) 0.122(5) 0.095(4) 0.015(4) 0.036(4) 0.029(4)
Cl4A 0.161(3) 0.179(3) 0.117(2) 0.069(2) 0.0456(19) 0.063(2)
Cl3A 0.167(3) 0.154(3) 0.138(2) -0.027(2) 0.051(2) -0.029(2)
Cl2A 0.1008(13) 0.0965(13) 0.0969(13) 0.0162(10) 0.0441(11) 0.0075(10)
C1B 0.078(3) 0.041(2) 0.057(3) 0.005(2) -0.005(3) -0.005(2)
Cl2B 0.1018(11) 0.0608(8) 0.0564(8) 0.0093(6) 0.0056(8) -0.0069(8)
Cl3B 0.0771(10) 0.0851(11) 0.0880(11) 0.0271(9) 0.0133(9) 0.0021(8)
Cl4B 0.0915(10) 0.0510(7) 0.0627(8) 0.0045(6) -0.0061(8) 0.0091(7)
C1C 0.037(3) 0.042(3) 0.042(4) 0.011(3) 0.004(3) 0.005(3)
Cl2C 0.0678(18) 0.0611(17) 0.109(3) 0.0102(17) -0.0093(19) -0.0025(14)
Cl3C 0.0513(15) 0.121(3) 0.0614(17) 0.0431(17) -0.0007(13) -0.0081(16)
Cl4C 0.074(2) 0.158(4) 0.073(2) -0.010(2) 0.0287(17) 0.034(2)
C1D 0.078(5) 0.073(4) 0.071(5) 0.020(4) 0.014(4) 0.008(4)
Cl2D 0.201(5) 0.090(3) 0.080(2) 0.025(2) 0.048(3) -0.031(3)
Cl3D 0.0573(15) 0.0528(14) 0.150(3) 0.0344(17) 0.0219(18) 0.0038(12)
Cl4D 0.0528(16) 0.139(4) 0.138(4) -0.065(3) 0.009(2) -0.0020(19)

loop_
_atom_type_symbol
_atom_type_description
_atom_type_scat_dispersion_real
_atom_type_scat_dispersion_imag
_atom_type_scat_source
C C 0.0181 0.0091 'International Tables Vol C Tables 4.2.6.8 and 6.1.1.4'
H H 0.0000 0.0000 'International Tables Vol C Tables 4.2.6.8 and 6.1.1.4'
Cl Cl 0.3639 0.7018 'International Tables Vol C Tables 4.2.6.8 and 6.1.1.4'
N N 0.0311 0.0180 'International Tables Vol C Tables 4.2.6.8 and 6.1.1.4'
O O 0.0492 0.0322 'International Tables Vol C Tables 4.2.6.8 and 6.1.1.4'

loop_
_exptl_crystal_face_index_h
_exptl_crystal_face_index_k
_exptl_crystal_face_index_l
_exptl_crystal_face_perp_dist
_exptl_oxdiff_crystal_face_indexfrac_h
_exptl_oxdiff_crystal_face_indexfrac_k
_exptl_oxdiff_crystal_face_indexfrac_l
_exptl_oxdiff_crystal_face_x
_exptl_oxdiff_crystal_face_y
_exptl_oxdiff_crystal_face_z
3 2 -12 0.3357 2.9999 2.0002 -12.0000 -0.9487 -0.2271 0.1271
0 2 -12 0.3038 -0.0001 2.0001 -11.9998 -1.0032 -0.2074 -0.1928
10 -1 -1 0.2248 10.0001 -0.9999 -1.0009 0.0870 0.0277 1.0377
1 -2 11 0.3110 1.0001 -2.0001 10.9997 0.9362 0.1994 0.2816
-6 -1 12 0.2942 -5.9999 -1.0002 12.0003 0.9036 0.1520 -0.4362
-9 1 -2 0.2002 -9.0001 0.9999 -1.9992 -0.3243 -0.0387 -0.9846
0 -10 -1 0.2013 0.0001 -10.0001 -1.0003 -0.1781 0.9463 -0.1251
-9 -1 2 0.2422 -9.0000 -1.0002 2.0007 -0.0023 0.1568 -0.9346
4 9 0 0.2179 3.9999 9.0001 -0.0001 0.1562 -0.8793 0.5230
-2 11 1 0.1856 -2.0001 11.0001 1.0005 0.1511 -1.0280 -0.0774
-6 -7 1 0.2181 -5.9999 -7.0002 1.0003 -0.0888 0.7043 -0.6970
-8 8 2 0.2631 -8.0001 7.9999 2.0009 0.0995 -0.7028 -0.7315
10 -1 -2 0.2344 10.0001 -0.9998 -2.0008 0.0019 0.0262 1.0198
-4 8 -5 0.2185 -4.0001 8.0001 -4.9993 -0.4240 -0.7394 -0.4300
1 9 -7 0.2822 0.9999 9.0001 -6.9997 -0.4943 -0.8700 0.0782
0 -9 7 0.2689 0.0002 -9.0001 6.9996 0.5124 0.8634 0.0285
-1 -7 -7 0.2566 -1.0000 -7.0000 -7.0000 -0.6792 0.6596 -0.3067
-7 -3 -3 0.1810 -7.0000 -3.0001 -2.9995 -0.4104 0.3258 -0.8321
7 -7 -8 0.3753 7.0001 -6.9999 -8.0007 -0.6192 0.6057 0.5285
-2 8 8 0.2820 -2.0000 8.0000 8.0003 0.7192 -0.7332 0.0154
0 7 8 0.2568 -0.0000 7.0000 8.0001 0.7462 -0.6516 0.2179
-7 1 -5 0.1796 -7.0001 0.9999 -4.9993 -0.5435 -0.0563 -0.8249
7 -9 1 0.2701 7.0002 -9.0000 0.9991 0.1285 0.8086 0.6677
6 4 4 0.2294 6.0000 4.0001 3.9996 0.4866 -0.4125 0.7541

loop_
_geom_angle_atom_site_label_1
_geom_angle_atom_site_label_2
_geom_angle_atom_site_label_3
_geom_angle
C20 C1 C2 125.4(3)
N21 C1 C2 108.9(3)
N21 C1 C20 125.6(4)
C1 C2 H2 126.1
C3 C2 C1 107.9(3)
C3 C2 H2 126.1
C2 C3 H3 127.0
C2 C3 C4 105.9(4)
C4 C3 H3 127.0
C5 C4 C3 122.8(4)
N21 C4 C3 110.5(3)
N21 C4 C5 126.7(3)
C4 C5 C91 118.0(3)
C6 C5 C4 125.7(4)
C6 C5 C91 116.3(3)
C5 C6 C7 124.9(4)
N22 C6 C5 127.1(3)
N22 C6 C7 107.9(3)
C6 C7 H7 126.4
C8 C7 C6 107.2(4)
C8 C7 H7 126.4
C7 C8 H8 126.0
C7 C8 C9 108.0(3)
C9 C8 H8 126.0
C10 C9 C8 125.7(4)
N22 C9 C8 108.1(3)
N22 C9 C10 126.2(4)
C9 C10 C31 116.2(3)
C11 C10 C9 124.1(3)
C11 C10 C31 119.6(3)
C10 C11 C12 124.9(3)
N23 C11 C10 125.1(4)
N23 C11 C12 110.0(3)
C11 C12 H12 126.8
C13 C12 C11 106.4(3)
C13 C12 H12 126.8
C12 C13 H13 126.6
C12 C13 C14 106.8(4)
C14 C13 H13 126.6
C15 C14 C13 122.2(4)
N23 C14 C13 110.1(3)
N23 C14 C15 127.7(4)
C14 C15 C16 125.0(4)
C14 C15 C51 118.4(4)
C16 C15 C51 116.6(3)
C15 C16 C17 124.6(4)
N24 C16 C15 127.0(4)
N24 C16 C17 108.4(3)
C16 C17 H17 126.2
C18 C17 C16 107.5(4)
C18 C17 H17 126.2
C17 C18 H18 126.2
C17 C18 C19 107.5(4)
C19 C18 H18 126.2
C20 C19 C18 126.2(4)
N24 C19 C18 108.0(4)
N24 C19 C20 125.9(4)
C1 C20 C19 124.7(3)
C1 C20 C71 116.2(4)
C19 C20 C71 119.0(3)
C1 N21 H21 126.6
C4 N21 C1 106.8(3)
C4 N21 H21 126.6
C6 N22 C9 108.8(3)
C6 N22 H22 125.6
C9 N22 H22 125.6
C11 N23 H23 126.6
C14 N23 C11 106.7(3)
C14 N23 H23 126.6
C16 N24 C19 108.6(3)
C16 N24 H24 125.7
C19 N24 H24 125.7
C32 C31 C10 119.1(3)
C36 C31 C10 122.2(3)
C36 C31 C32 118.6(3)
C31 C32 H32 119.2
C33 C32 C31 121.6(3)
C33 C32 H32 119.2
C32 C33 C34 117.8(3)
C32 C33 C41 122.2(3)
C34 C33 C41 119.9(3)
C33 C34 H34 118.9
C35 C34 C33 122.1(3)
C35 C34 H34 118.9
C34 C35 C45 122.3(3)
C36 C35 C34 117.9(3)
C36 C35 C45 119.7(3)
C31 C36 C35 122.0(3)
C31 C36 H36 119.0
C35 C36 H36 119.0
C44 C41 C33 109.9(3)
C43 C41 C33 109.4(3)
C43 C41 C44 109.0(4)
C43 C41 C42 109.2(4)
C42 C41 C33 111.7(3)
C42 C41 C44 107.6(4)
C41 C44 H44A 109.5
C41 C44 H44B 109.5
C41 C44 H44C 109.5
H44A C44 H44B 109.5
H44A C44 H44C 109.5
H44B C44 H44C 109.5
C41 C43 H43A 109.5
C41 C43 H43B 109.5
C41 C43 H43C 109.5
H43A C43 H43B 109.5
H43A C43 H43C 109.5
H43B C43 H43C 109.5
C41 C42 H42A 109.5
C41 C42 H42B 109.5
C41 C42 H42C 109.5
H42A C42 H42B 109.5
H42A C42 H42C 109.5
H42B C42 H42C 109.5
C46 C45 C35 112.6(3)
C46 C45 C47 109.5(4)
C46 C45 C48 107.6(4)
C47 C45 C35 109.5(4)
C47 C45 C48 109.2(4)
C48 C45 C35 108.5(4)
C45 C46 H46A 109.5
C45 C46 H46B 109.5
C45 C46 H46C 109.5
H46A C46 H46B 109.5
H46A C46 H46C 109.5
H46B C46 H46C 109.5
C45 C47 H47A 109.5
C45 C47 H47B 109.5
C45 C47 H47C 109.5
H47A C47 H47B 109.5
H47A C47 H47C 109.5
H47B C47 H47C 109.5
C45 C48 H48A 109.5
C45 C48 H48B 109.5
C45 C48 H48C 109.5
H48A C48 H48B 109.5
H48A C48 H48C 109.5
H48B C48 H48C 109.5
C52 C51 C15 121.8(3)
C52 C51 C56 119.1(4)
C56 C51 C15 119.1(4)
C51 C52 H52 119.5
C51 C52 C53 121.1(4)
C53 C52 H52 119.5
C52 C53 C61 120.2(4)
C54 C53 C52 118.0(4)
C54 C53 C61 121.7(4)
C53 C54 H54 119.0
C55 C54 C53 121.9(4)
C55 C54 H54 119.0
C54 C55 C56 118.6(4)
C54 C55 C65 121.5(4)
C56 C55 C65 119.9(4)
C51 C56 H56 119.4
C55 C56 C51 121.2(4)
C55 C56 H56 119.4
C53 C61 C64 107.8(5)
C62 C61 C53 109.6(5)
C62 C61 C63 115.7(6)
C62 C61 C64 106.1(5)
C63 C61 C53 113.2(5)
C63 C61 C64 103.7(6)
C61 C62 H62A 109.5
C61 C62 H62B 109.5
C61 C62 H62C 109.5
H62A C62 H62B 109.5
H62A C62 H62C 109.5
H62B C62 H62C 109.5
C61 C63 H63A 109.5
C61 C63 H63B 109.5
C61 C63 H63C 109.5
H63A C63 H63B 109.5
H63A C63 H63C 109.5
H63B C63 H63C 109.5
C61 C64 H64A 109.5
C61 C64 H64B 109.5
C61 C64 H64C 109.5
H64A C64 H64B 109.5
H64A C64 H64C 109.5
H64B C64 H64C 109.5
C66 C65 C55 111.2(4)
C67 C65 C55 109.5(5)
C67 C65 C66 109.4(6)
C67 C65 C68 110.3(5)
C68 C65 C55 110.6(4)
C68 C65 C66 105.8(5)
C65 C66 H66A 109.5
C65 C66 H66B 109.5
C65 C66 H66C 109.5
H66A C66 H66B 109.5
H66A C66 H66C 109.5
H66B C66 H66C 109.5
C65 C67 H67A 109.5
C65 C67 H67B 109.5
C65 C67 H67C 109.5
H67A C67 H67B 109.5
H67A C67 H67C 109.5
H67B C67 H67C 109.5
C65 C68 H68A 109.5
C65 C68 H68B 109.5
C65 C68 H68C 109.5
H68A C68 H68B 109.5
H68A C68 H68C 109.5
H68B C68 H68C 109.5
C72 C71 C20 119.6(4)
C76 C71 C20 120.8(3)
C76 C71 C72 119.5(4)
C71 C72 H72 119.8
C73 C72 C71 120.5(4)
C73 C72 H72 119.8
C72 C73 C81 120.5(4)
C74 C73 C72 118.3(4)
C74 C73 C81 121.1(4)
C73 C74 H74 118.5
C73 C74 C75 123.1(4)
C75 C74 H74 118.5
C74 C75 C76 117.3(4)
C74 C75 C85 120.2(4)
C76 C75 C85 122.5(4)
C71 C76 C75 121.3(4)
C71 C76 H76 119.3
C75 C76 H76 119.3
C82 C81 C73 112.0(4)
C83 C81 C73 109.1(3)
C83 C81 C82 107.9(6)
C84 C81 C73 110.7(5)
C84 C81 C82 109.4(6)
C84 C81 C83 107.6(5)
C81 C82 H82A 109.5
C81 C82 H82B 109.5
C81 C82 H82C 109.5
H82A C82 H82B 109.5
H82A C82 H82C 109.5
H82B C82 H82C 109.5
C81 C83 H83A 109.5
C81 C83 H83B 109.5
C81 C83 H83C 109.5
H83A C83 H83B 109.5
H83A C83 H83C 109.5
H83B C83 H83C 109.5
C81 C84 H84A 109.5
C81 C84 H84B 109.5
C81 C84 H84C 109.5
H84A C84 H84B 109.5
H84A C84 H84C 109.5
H84B C84 H84C 109.5
C86 C85 C75 109.1(4)
C86 C85 C88 107.4(4)
C87 C85 C75 109.2(4)
C87 C85 C86 109.2(4)
C87 C85 C88 109.7(5)
C88 C85 C75 112.1(3)
C85 C86 H86A 109.5
C85 C86 H86B 109.5
C85 C86 H86C 109.5
H86A C86 H86B 109.5
H86A C86 H86C 109.5
H86B C86 H86C 109.5
C85 C87 H87A 109.5
C85 C87 H87B 109.5
C85 C87 H87C 109.5
H87A C87 H87B 109.5
H87A C87 H87C 109.5
H87B C87 H87C 109.5
C85 C88 H88A 109.5
C85 C88 H88B 109.5
C85 C88 H88C 109.5
H88A C88 H88B 109.5
H88A C88 H88C 109.5
H88B C88 H88C 109.5
C92 C91 C5 120.3(3)
C92 C91 C96 117.8(4)
C96 C91 C5 121.8(3)
C91 C92 H92 119.7
C93 C92 C91 120.7(3)
C93 C92 H92 119.7
C92 C93 H93 120.0
C92 C93 C94 120.0(3)
C94 C93 H93 120.0
C93 C94 N1T 118.6(3)
C95 C94 C93 120.4(4)
C95 C94 N1T 121.0(3)
C94 C95 H95 120.6
C96 C95 C94 118.9(3)
C96 C95 H95 120.6
C91 C96 H96 118.9
C95 C96 C91 122.2(3)
C95 C96 H96 118.9
C2T N1T C94 118.5(3)
C6T N1T C94 120.2(3)
C6T N1T C2T 121.0(3)
N3T C2T N1T 114.0(3)
O7T C2T N1T 124.6(4)
O7T C2T N3T 121.4(3)
C2T N3T C4T 127.5(3)
C2T N3T C10T 115.2(3)
C4T N3T C10T 117.3(3)
N3T C4T C5T 114.8(4)
O8T C4T N3T 119.0(4)
O8T C4T C5T 126.1(4)
C4T C5T C9T 118.4(4)
C6T C5T C4T 118.3(3)
C6T C5T C9T 123.3(4)
N1T C6T H6T 117.8
C5T C6T N1T 124.4(3)
C5T C6T H6T 117.8
C5T C9T H9TA 109.5
C5T C9T H9TB 109.5
C5T C9T H9TC 109.5
H9TA C9T H9TB 109.5
H9TA C9T H9TC 109.5
H9TB C9T H9TC 109.5
O11T C10T N3T 118.8(4)
O11T C10T C12T 126.6(4)
C12T C10T N3T 114.5(3)
C13T C12T C10T 122.2(4)
C13T C12T C17T 119.7(4)
C17T C12T C10T 118.1(4)
C12T C13T H13T 119.9
C12T C13T C14T 120.2(4)
C14T C13T H13T 119.9
C13T C14T H14T 119.9
C13T C14T C15T 120.1(4)
C15T C14T H14T 119.9
C14T C15T H15T 120.3
C16T C15T C14T 119.4(4)
C16T C15T H15T 120.3
C15T C16T H16T 119.5
C17T C16T C15T 121.1(4)
C17T C16T H16T 119.5
C12T C17T H17T 120.3
C16T C17T C12T 119.5(4)
C16T C17T H17T 120.3
Cl4A C1A H1A 108.2
Cl3A C1A H1A 108.2
Cl3A C1A Cl4A 111.3(5)
Cl3A C1A Cl2A 111.6(5)
Cl2A C1A H1A 108.2
Cl2A C1A Cl4A 109.4(5)
Cl2B C1B H1B 108.2
Cl3B C1B H1B 108.2
Cl3B C1B Cl2B 110.2(3)
Cl3B C1B Cl4B 110.5(3)
Cl4B C1B H1B 108.2
Cl4B C1B Cl2B 111.4(4)
Cl2C C1C H1C 109.3
Cl2C C1C Cl4C 108.1(5)
Cl3C C1C H1C 109.3
Cl3C C1C Cl2C 110.7(5)
Cl3C C1C Cl4C 110.1(5)
Cl4C C1C H1C 109.3
Cl2D C1D H1D 108.0
Cl2D C1D Cl4D 107.8(7)
Cl3D C1D H1D 108.0
Cl3D C1D Cl2D 110.4(6)
Cl3D C1D Cl4D 114.3(7)
Cl4D C1D H1D 108.0

loop_
_geom_bond_atom_site_label_1
_geom_bond_atom_site_label_2
_geom_bond_distance
C1 C2 1.448(6)
C1 C20 1.400(6)
C1 N21 1.380(5)
C2 H2 0.9500
C2 C3 1.356(6)
C3 H3 0.9500
C3 C4 1.453(5)
C4 C5 1.406(5)
C4 N21 1.358(5)
C5 C6 1.402(5)
C5 C91 1.479(6)
C6 C7 1.446(5)
C6 N22 1.366(5)
C7 H7 0.9500
C7 C8 1.355(6)
C8 H8 0.9500
C8 C9 1.431(6)
C9 C10 1.411(6)
C9 N22 1.369(5)
C10 C11 1.403(6)
C10 C31 1.493(5)
C11 C12 1.448(6)
C11 N23 1.374(5)
C12 H12 0.9500
C12 C13 1.363(6)
C13 H13 0.9500
C13 C14 1.451(6)
C14 C15 1.401(6)
C14 N23 1.356(5)
C15 C16 1.409(6)
C15 C51 1.485(6)
C16 C17 1.440(6)
C16 N24 1.364(6)
C17 H17 0.9500
C17 C18 1.358(6)
C18 H18 0.9500
C18 C19 1.439(6)
C19 C20 1.397(6)
C19 N24 1.377(5)
C20 C71 1.498(5)
N21 H21 0.8800
N22 H22 0.8800
N23 H23 0.8800
N24 H24 0.8800
C31 C32 1.412(5)
C31 C36 1.382(6)
C32 H32 0.9500
C32 C33 1.376(5)
C33 C34 1.410(5)
C33 C41 1.541(5)
C34 H34 0.9500
C34 C35 1.395(5)
C35 C36 1.387(6)
C35 C45 1.538(5)
C36 H36 0.9500
C41 C44 1.529(6)
C41 C43 1.510(6)
C41 C42 1.522(6)
C44 H44A 0.9800
C44 H44B 0.9800
C44 H44C 0.9800
C43 H43A 0.9800
C43 H43B 0.9800
C43 H43C 0.9800
C42 H42A 0.9800
C42 H42B 0.9800
C42 H42C 0.9800
C45 C46 1.529(6)
C45 C47 1.536(6)
C45 C48 1.532(6)
C46 H46A 0.9800
C46 H46B 0.9800
C46 H46C 0.9800
C47 H47A 0.9800
C47 H47B 0.9800
C47 H47C 0.9800
C48 H48A 0.9800
C48 H48B 0.9800
C48 H48C 0.9800
C51 C52 1.383(6)
C51 C56 1.390(6)
C52 H52 0.9500
C52 C53 1.404(7)
C53 C54 1.394(6)
C53 C61 1.527(6)
C54 H54 0.9500
C54 C55 1.379(6)
C55 C56 1.391(6)
C55 C65 1.541(5)
C56 H56 0.9500
C61 C62 1.506(8)
C61 C63 1.520(8)
C61 C64 1.578(9)
C62 H62A 0.9800
C62 H62B 0.9800
C62 H62C 0.9800
C63 H63A 0.9800
C63 H63B 0.9800
C63 H63C 0.9800
C64 H64A 0.9800
C64 H64B 0.9800
C64 H64C 0.9800
C65 C66 1.537(8)
C65 C67 1.493(8)
C65 C68 1.524(7)
C66 H66A 0.9800
C66 H66B 0.9800
C66 H66C 0.9800
C67 H67A 0.9800
C67 H67B 0.9800
C67 H67C 0.9800
C68 H68A 0.9800
C68 H68B 0.9800
C68 H68C 0.9800
C71 C72 1.396(5)
C71 C76 1.391(6)
C72 H72 0.9500
C72 C73 1.396(6)
C73 C74 1.382(7)
C73 C81 1.545(5)
C74 H74 0.9500
C74 C75 1.392(6)
C75 C76 1.398(5)
C75 C85 1.537(6)
C76 H76 0.9500
C81 C82 1.533(8)
C81 C83 1.511(7)
C81 C84 1.508(8)
C82 H82A 0.9800
C82 H82B 0.9800
C82 H82C 0.9800
C83 H83A 0.9800
C83 H83B 0.9800
C83 H83C 0.9800
C84 H84A 0.9800
C84 H84B 0.9800
C84 H84C 0.9800
C85 C86 1.522(6)
C85 C87 1.519(7)
C85 C88 1.524(7)
C86 H86A 0.9800
C86 H86B 0.9800
C86 H86C 0.9800
C87 H87A 0.9800
C87 H87B 0.9800
C87 H87C 0.9800
C88 H88A 0.9800
C88 H88B 0.9800
C88 H88C 0.9800
C91 C92 1.397(5)
C91 C96 1.394(6)
C92 H92 0.9500
C92 C93 1.373(6)
C93 H93 0.9500
C93 C94 1.385(5)
C94 C95 1.387(5)
C94 N1T 1.430(5)
C95 H95 0.9500
C95 C96 1.366(6)
C96 H96 0.9500
N1T C2T 1.395(5)
N1T C6T 1.381(5)
C2T N3T 1.383(6)
C2T O7T 1.209(5)
N3T C4T 1.395(5)
N3T C10T 1.483(5)
C4T C5T 1.452(5)
C4T O8T 1.214(5)
C5T C6T 1.332(6)
C5T C9T 1.501(6)
C6T H6T 0.9500
C9T H9TA 0.9800
C9T H9TB 0.9800
C9T H9TC 0.9800
C10T O11T 1.188(5)
C10T C12T 1.468(6)
C12T C13T 1.379(6)
C12T C17T 1.401(6)
C13T H13T 0.9500
C13T C14T 1.385(6)
C14T H14T 0.9500
C14T C15T 1.385(7)
C15T H15T 0.9500
C15T C16T 1.379(7)
C16T H16T 0.9500
C16T C17T 1.371(6)
C17T H17T 0.9500
C1A H1A 1.0000
C1A Cl4A 1.773(9)
C1A Cl3A 1.719(9)
C1A Cl2A 1.748(9)
C1B H1B 1.0000
C1B Cl2B 1.755(6)
C1B Cl3B 1.745(7)
C1B Cl4B 1.755(5)
C1C H1C 1.0000
C1C Cl2C 1.754(8)
C1C Cl3C 1.729(9)
C1C Cl4C 1.760(9)
C1D H1D 1.0000
C1D Cl2D 1.713(10)
C1D Cl3D 1.703(11)
C1D Cl4D 1.772(11)

loop_
_geom_torsion_atom_site_label_1
_geom_torsion_atom_site_label_2
_geom_torsion_atom_site_label_3
_geom_torsion_atom_site_label_4
_geom_torsion
C1 C2 C3 C4 0.8(4)
C1 C20 C71 C72 114.9(4)
C1 C20 C71 C76 -61.3(5)
C2 C1 C20 C19 173.5(3)
C2 C1 C20 C71 -3.5(5)
C2 C1 N21 C4 -0.2(4)
C2 C3 C4 C5 176.4(3)
C2 C3 C4 N21 -0.9(4)
C3 C4 C5 C6 -173.5(3)
C3 C4 C5 C91 7.6(5)
C3 C4 N21 C1 0.7(4)
C4 C5 C6 C7 -178.4(3)
C4 C5 C6 N22 -1.2(6)
C4 C5 C91 C92 70.1(4)
C4 C5 C91 C96 -112.2(4)
C5 C4 N21 C1 -176.6(3)
C5 C6 C7 C8 177.1(4)
C5 C6 N22 C9 -176.7(3)
C5 C91 C92 C93 177.6(3)
C5 C91 C96 C95 -177.7(4)
C6 C5 C91 C92 -108.9(4)
C6 C5 C91 C96 68.8(5)
C6 C7 C8 C9 0.0(4)
C7 C6 N22 C9 0.9(4)
C7 C8 C9 C10 -179.1(4)
C7 C8 C9 N22 0.6(5)
C8 C9 C10 C11 -175.7(4)
C8 C9 C10 C31 4.5(6)
C8 C9 N22 C6 -0.9(4)
C9 C10 C11 C12 177.6(3)
C9 C10 C11 N23 -2.1(6)
C9 C10 C31 C32 58.8(5)
C9 C10 C31 C36 -118.8(4)
C10 C9 N22 C6 178.8(3)
C10 C11 C12 C13 -179.0(4)
C10 C11 N23 C14 179.4(3)
C10 C31 C32 C33 -176.9(4)
C10 C31 C36 C35 178.4(4)
C11 C10 C31 C32 -121.1(4)
C11 C10 C31 C36 61.4(5)
C11 C12 C13 C14 -0.8(4)
C12 C11 N23 C14 -0.3(4)
C12 C13 C14 C15 -176.9(4)
C12 C13 C14 N23 0.7(4)
C13 C14 C15 C16 174.0(4)
C13 C14 C15 C51 -6.4(5)
C13 C14 N23 C11 -0.2(4)
C14 C15 C16 C17 -177.3(4)
C14 C15 C16 N24 2.4(6)
C14 C15 C51 C52 99.6(5)
C14 C15 C51 C56 -80.4(5)
C15 C14 N23 C11 177.1(4)
C15 C16 C17 C18 179.8(4)
C15 C16 N24 C19 179.0(4)
C15 C51 C52 C53 178.2(4)
C15 C51 C56 C55 -179.9(4)
C16 C15 C51 C52 -80.9(5)
C16 C15 C51 C56 99.1(4)
C16 C17 C18 C19 1.2(4)
C17 C16 N24 C19 -1.3(4)
C17 C18 C19 C20 176.8(4)
C17 C18 C19 N24 -2.0(4)
C18 C19 C20 C1 179.9(3)
C18 C19 C20 C71 -3.2(5)
C18 C19 N24 C16 2.0(4)
C19 C20 C71 C72 -62.2(5)
C19 C20 C71 C76 121.5(4)
C20 C1 C2 C3 -177.9(3)
C20 C1 N21 C4 177.3(3)
C20 C19 N24 C16 -176.8(3)
C20 C71 C72 C73 -175.5(4)
C20 C71 C76 C75 175.4(4)
N21 C1 C2 C3 -0.4(4)
N21 C1 C20 C19 -3.6(5)
N21 C1 C20 C71 179.4(3)
N21 C4 C5 C6 3.4(6)
N21 C4 C5 C91 -175.5(3)
N22 C6 C7 C8 -0.5(4)
N22 C9 C10 C11 4.7(6)
N22 C9 C10 C31 -175.1(3)
N23 C11 C12 C13 0.7(4)
N23 C14 C15 C16 -3.0(6)
N23 C14 C15 C51 176.5(3)
N24 C16 C17 C18 0.0(4)
N24 C19 C20 C1 -1.6(6)
N24 C19 C20 C71 175.3(3)
C31 C10 C11 C12 -2.5(6)
C31 C10 C11 N23 177.8(3)
C31 C32 C33 C34 -1.4(6)
C31 C32 C33 C41 176.6(4)
C32 C31 C36 C35 0.8(6)
C32 C33 C34 C35 0.7(6)
C32 C33 C41 C44 124.3(4)
C32 C33 C41 C43 -116.1(5)
C32 C33 C41 C42 4.9(6)
C33 C34 C35 C36 0.8(6)
C33 C34 C35 C45 -177.9(4)
C34 C33 C41 C44 -57.7(5)
C34 C33 C41 C43 61.9(5)
C34 C33 C41 C42 -177.1(4)
C34 C35 C36 C31 -1.6(6)
C34 C35 C45 C46 -1.6(7)
C34 C35 C45 C47 -123.6(5)
C34 C35 C45 C48 117.3(4)
C36 C31 C32 C33 0.7(6)
C36 C35 C45 C46 179.7(4)
C36 C35 C45 C47 57.7(5)
C36 C35 C45 C48 -61.4(5)
C41 C33 C34 C35 -177.4(4)
C45 C35 C36 C31 177.2(4)
C51 C15 C16 C17 3.1(5)
C51 C15 C16 N24 -177.2(3)
C51 C52 C53 C54 1.9(8)
C51 C52 C53 C61 -174.9(5)
C52 C51 C56 C55 0.1(6)
C52 C53 C54 C55 -0.4(8)
C52 C53 C61 C62 -48.2(8)
C52 C53 C61 C63 -179.0(7)
C52 C53 C61 C64 66.8(7)
C53 C54 C55 C56 -1.2(7)
C53 C54 C55 C65 -180.0(5)
C54 C53 C61 C62 135.1(6)
C54 C53 C61 C63 4.4(9)
C54 C53 C61 C64 -109.8(6)
C54 C55 C56 C51 1.3(6)
C54 C55 C65 C66 -18.6(7)
C54 C55 C65 C67 102.5(6)
C54 C55 C65 C68 -135.8(5)
C56 C51 C52 C53 -1.7(7)
C56 C55 C65 C66 162.6(5)
C56 C55 C65 C67 -76.3(6)
C56 C55 C65 C68 45.4(7)
C61 C53 C54 C55 176.3(5)
C65 C55 C56 C51 -179.9(4)
C71 C72 C73 C74 -0.9(6)
C71 C72 C73 C81 -178.5(4)
C72 C71 C76 C75 -0.9(6)
C72 C73 C74 C75 1.1(7)
C72 C73 C81 C82 -13.0(7)
C72 C73 C81 C83 106.4(5)
C72 C73 C81 C84 -135.4(6)
C73 C74 C75 C76 -1.1(7)
C73 C74 C75 C85 178.5(4)
C74 C73 C81 C82 169.5(6)
C74 C73 C81 C83 -71.0(6)
C74 C73 C81 C84 47.1(6)
C74 C75 C76 C71 1.0(6)
C74 C75 C85 C86 69.1(5)
C74 C75 C85 C87 -50.2(6)
C74 C75 C85 C88 -172.0(4)
C76 C71 C72 C73 0.8(6)
C76 C75 C85 C86 -111.3(5)
C76 C75 C85 C87 129.3(5)
C76 C75 C85 C88 7.6(6)
C81 C73 C74 C75 178.6(4)
C85 C75 C76 C71 -178.6(4)
C91 C5 C6 C7 0.6(5)
C91 C5 C6 N22 177.8(3)
C91 C92 C93 C94 0.5(6)
C92 C91 C96 C95 0.0(6)
C92 C93 C94 C95 -0.6(6)
C92 C93 C94 N1T 179.5(3)
C93 C94 C95 C96 0.4(6)
C93 C94 N1T C2T 121.7(4)
C93 C94 N1T C6T -52.4(5)
C94 C95 C96 C91 -0.1(6)
C94 N1T C2T N3T -175.1(3)
C94 N1T C2T O7T 3.9(5)
C94 N1T C6T C5T 174.5(3)
C95 C94 N1T C2T -58.2(5)
C95 C94 N1T C6T 127.7(4)
C96 C91 C92 C93 -0.2(6)
N1T C94 C95 C96 -179.7(4)
N1T C2T N3T C4T 0.4(5)
N1T C2T N3T C10T 179.7(3)
C2T N1T C6T C5T 0.5(5)
C2T N3T C4T C5T 0.6(5)
C2T N3T C4T O8T -178.2(3)
C2T N3T C10T O11T 85.8(5)
C2T N3T C10T C12T -94.9(4)
N3T C4T C5T C6T -1.1(5)
N3T C4T C5T C9T 179.4(3)
N3T C10T C12T C13T 8.9(6)
N3T C10T C12T C17T -172.1(4)
C4T N3T C10T O11T -94.8(5)
C4T N3T C10T C12T 84.5(5)
C4T C5T C6T N1T 0.6(5)
C6T N1T C2T N3T -1.0(5)
C6T N1T C2T O7T 178.0(4)
O7T C2T N3T C4T -178.6(4)
O7T C2T N3T C10T 0.7(5)
O8T C4T C5T C6T 177.6(4)
O8T C4T C5T C9T -1.9(6)
C9T C5T C6T N1T -180.0(3)
C10T N3T C4T C5T -178.7(3)
C10T N3T C4T O8T 2.5(5)
C10T C12T C13T C14T 178.8(4)
C10T C12T C17T C16T -179.4(4)
O11T C10T C12T C13T -171.9(5)
O11T C10T C12T C17T 7.2(7)
C12T C13T C14T C15T 0.4(8)
C13T C12T C17T C16T -0.3(7)
C13T C14T C15T C16T 0.0(8)
C14T C15T C16T C17T -0.6(8)
C15T C16T C17T C12T 0.8(7)
C17T C12T C13T C14T -0.2(7)

loop_
_platon_squeeze_void_nr
_platon_squeeze_void_average_x
_platon_squeeze_void_average_y
_platon_squeeze_void_average_z
_platon_squeeze_void_volume
_platon_squeeze_void_count_electrons
_platon_squeeze_void_content
1 -0.500 0.000 0.000 603 175 '3(C H Cl3)'
